data_4302697
loop_
_publ_author_name
'Paul H. Tobash'
'Svilen Bobev'
'Joe D. Thompson'
'John L. Sarrao'

_publ_section_title
;
Magnesium Substitutions in Rare-Earth Metal Germanides with the
Orthorhombic Gd5Si4-type Structure. Synthesis, Crystal Chemistry, and
Magnetic Properties of RE5-xMgxGe4 (RE= Gd-Tm, Lu, and Y)
;
_journal_name_full 'Inorganic Chemistry'
_journal_page_first 6641
_journal_page_last 6651
_journal_paper_doi 10.1021/ic900616c
_journal_volume 48
_journal_year 2009
_chemical_formula_moiety 3.41(Er),4(Ge),1.59(Mg)
_chemical_formula_sum 'Er3.41 Ge4 Mg1.59'
_chemical_formula_weight 899.37
_chemical_name_systematic
; 
 ? 
;
_space_group_IT_number 62
_symmetry_cell_setting orthorhombic
_symmetry_space_group_name_Hall '-P 2ac 2n'
_symmetry_space_group_name_H-M 'P n m a'
_atom_sites_solution_primary direct
_atom_sites_solution_secondary difmap
_audit_creation_method SHELXL-97
_audit_update_record
;
2008-12-22 # Formatted by publCIF
;
_cell_angle_alpha 90.00
_cell_angle_beta 90.00
_cell_angle_gamma 90.00
_cell_formula_units_Z 4
_cell_length_a 7.0214(5)
_cell_length_b 14.3063(10)
_cell_length_c 7.6350(5)
_cell_measurement_reflns_used 989
_cell_measurement_temperature 120(2)
_cell_measurement_theta_max 28.26
_cell_measurement_theta_min 2.85
_cell_volume 766.94(9)
_computing_cell_refinement 'SAINT (Bruker, 2002)'
_computing_data_collection 'SMART (Bruker, 2002)'
_computing_data_reduction SAINT
_computing_molecular_graphics 'XP in SHELXTL'
_computing_publication_material SHELXTL
_computing_structure_refinement SHELXTL
_computing_structure_solution 'SHELXTL (Bruker, 2002)'
_diffrn_ambient_temperature 120(2)
_diffrn_measured_fraction_theta_full 1.000
_diffrn_measured_fraction_theta_max 1.000
_diffrn_measurement_device_type 'Bruker SMART APEX'
_diffrn_measurement_method \w
_diffrn_radiation_monochromator graphite
_diffrn_radiation_source 'fine-focus sealed tube'
_diffrn_radiation_type MoK\a
_diffrn_radiation_wavelength 0.71073
_diffrn_reflns_av_R_equivalents 0.0515
_diffrn_reflns_av_sigmaI/netI 0.0248
_diffrn_reflns_limit_h_max 9
_diffrn_reflns_limit_h_min -9
_diffrn_reflns_limit_k_max 19
_diffrn_reflns_limit_k_min -19
_diffrn_reflns_limit_l_max 10
_diffrn_reflns_limit_l_min -10
_diffrn_reflns_number 9729
_diffrn_reflns_theta_full 28.26
_diffrn_reflns_theta_max 28.26
_diffrn_reflns_theta_min 2.85
_exptl_absorpt_coefficient_mu 52.348
_exptl_absorpt_correction_T_max 0.2132
_exptl_absorpt_correction_T_min 0.1632
_exptl_absorpt_correction_type multi-scan
_exptl_absorpt_process_details 'SADABS (Sheldrick, 2003)'
_exptl_crystal_colour silver
_exptl_crystal_density_diffrn 7.789
_exptl_crystal_density_method 'not measured'
_exptl_crystal_description irregular
_exptl_crystal_F_000 1516
_exptl_crystal_size_max 0.04
_exptl_crystal_size_mid 0.03
_exptl_crystal_size_min 0.03
_refine_diff_density_max 1.331
_refine_diff_density_min -1.460
_refine_diff_density_rms 0.341
_refine_ls_extinction_method none
_refine_ls_goodness_of_fit_ref 1.081
_refine_ls_matrix_type full
_refine_ls_number_parameters 47
_refine_ls_number_reflns 989
_refine_ls_number_restraints 0
_refine_ls_restrained_S_all 1.081
_refine_ls_R_factor_all 0.0272
_refine_ls_R_factor_gt 0.0215
_refine_ls_shift/su_max 0.001
_refine_ls_shift/su_mean 0.000
_refine_ls_structure_factor_coef Fsqd
_refine_ls_weighting_details 'calc w=1/[\s^2^(Fo^2^)+(0.0208P)^2^+0.0000P] where P=(Fo^2^+2Fc^2^)/3'
_refine_ls_weighting_scheme calc
_refine_ls_wR_factor_gt 0.0445
_refine_ls_wR_factor_ref 0.0460
_reflns_number_gt 871
_reflns_number_total 989
_reflns_threshold_expression >2sigma(I)
_cod_data_source_file ic900616c_si_002_10.cif
_cod_data_source_block Er341
_cod_depositor_comments
;
The following automatic conversions were performed:
'_symmetry_cell_setting' value 'Orthorhombic' changed to 'orthorhombic'
according to '/home/saulius/struct/CIF-dictionaries/cif_core.dic'
dictionary named 'cif_core.dic' version 2.4.1 from 2010-06-29.

Automatic conversion script
Id: cif_fix_enum 1527 2010-12-29 10:47:43Z saulius 
;
_cod_database_code 4302697

loop_
_symmetry_equiv_pos_as_xyz
'x, y, z'
'-x+1/2, -y, z+1/2'
'-x, y+1/2, -z'
'x+1/2, -y+1/2, -z+1/2'
'-x, -y, -z'
'x-1/2, y, -z-1/2'
'x, -y-1/2, z'
'-x-1/2, y-1/2, z-1/2'

loop_
_atom_site_label
_atom_site_type_symbol
_atom_site_fract_x
_atom_site_fract_y
_atom_site_fract_z
_atom_site_U_iso_or_equiv
_atom_site_adp_type
_atom_site_occupancy
_atom_site_symmetry_multiplicity
_atom_site_calc_flag
_atom_site_refinement_flags
_atom_site_disorder_assembly
_atom_site_disorder_group
Er2 Er 0.00717(4) 0.09425(2) 0.81735(4) 0.00588(10) Uani 1 1 d . . .
Er1 Er 0.16938(5) 0.12650(3) 0.32245(5) 0.00513(13) Uani 0.7043(18) 1 d P . .
Mg* Mg 0.16938(5) 0.12650(3) 0.32245(5) 0.00513(13) Uani 0.2957(18) 1 d P . .
Ge3 Ge 0.16971(10) 0.96344(5) 0.53389(9) 0.00596(16) Uani 1 1 d . . .
Ge1 Ge 0.97381(14) 0.2500 0.09388(13) 0.0072(2) Uani 1 2 d S . .
Ge2 Ge 0.21254(13) 0.2500 0.63902(12) 0.0054(2) Uani 1 2 d S . .
Mg Mg 0.3400(4) 0.2500 -0.0140(4) 0.0076(6) Uani 1 2 d S . .

loop_
_atom_site_aniso_label
_atom_site_aniso_U_11
_atom_site_aniso_U_22
_atom_site_aniso_U_33
_atom_site_aniso_U_23
_atom_site_aniso_U_13
_atom_site_aniso_U_12
Er2 0.00556(16) 0.00639(16) 0.00570(16) 0.00001(11) 0.00018(11) 0.00007(10)
Er1 0.0054(2) 0.0056(2) 0.0044(2) -0.00017(15) 0.00002(14) -0.00024(15)
Mg* 0.0054(2) 0.0056(2) 0.0044(2) -0.00017(15) 0.00002(14) -0.00024(15)
Ge3 0.0066(3) 0.0069(3) 0.0044(3) 0.0003(2) 0.0003(3) 0.0006(3)
Ge1 0.0060(5) 0.0081(5) 0.0075(5) 0.000 -0.0012(4) 0.000
Ge2 0.0060(5) 0.0050(5) 0.0052(4) 0.000 0.0004(4) 0.000
Mg 0.0045(15) 0.0122(16) 0.0062(15) 0.000 -0.0002(12) 0.000

loop_
_atom_type_symbol
_atom_type_description
_atom_type_scat_dispersion_real
_atom_type_scat_dispersion_imag
_atom_type_scat_source
Mg Mg 0.0486 0.0363 'International Tables Vol C Tables 4.2.6.8 and 6.1.1.4'
Ge Ge 0.1547 1.8001 'International Tables Vol C Tables 4.2.6.8 and 6.1.1.4'
Er Er -0.2586 4.9576 'International Tables Vol C Tables 4.2.6.8 and 6.1.1.4'

loop_
_geom_angle_atom_site_label_1
_geom_angle_atom_site_label_2
_geom_angle_atom_site_label_3
_geom_angle
_geom_angle_site_symmetry_1
_geom_angle_site_symmetry_3
_geom_angle_publ_flag
Ge3 Er2 Ge2 95.38(2) 2_565 . ?
Ge3 Er2 Ge2 131.94(2) 2_565 6_557 ?
Ge2 Er2 Ge2 80.359(15) . 6_557 ?
Ge3 Er2 Ge3 137.03(3) 2_565 5_566 ?
Ge2 Er2 Ge3 89.87(2) . 5_566 ?
Ge2 Er2 Ge3 91.00(2) 6_557 5_566 ?
Ge3 Er2 Ge1 82.86(2) 2_565 1_456 ?
Ge2 Er2 Ge1 79.00(2) . 1_456 ?
Ge2 Er2 Ge1 49.20(2) 6_557 1_456 ?
Ge3 Er2 Ge1 139.75(2) 5_566 1_456 ?
Ge3 Er2 Ge3 86.464(11) 2_565 1_545 ?
Ge2 Er2 Ge3 87.36(2) . 1_545 ?
Ge2 Er2 Ge3 140.33(2) 6_557 1_545 ?
Ge3 Er2 Ge3 51.13(2) 5_566 1_545 ?
Ge1 Er2 Ge3 161.76(2) 1_456 1_545 ?
Ge3 Er2 Ge3 101.942(19) 2_565 6_547 ?
Ge2 Er2 Ge3 161.64(2) . 6_547 ?
Ge2 Er2 Ge3 83.54(2) 6_557 6_547 ?
Ge3 Er2 Ge3 81.626(11) 5_566 6_547 ?
Ge1 Er2 Ge3 97.04(2) 1_456 6_547 ?
Ge3 Er2 Ge3 99.62(2) 1_545 6_547 ?
Ge3 Er2 Mg 146.32(5) 2_565 6_556 ?
Ge2 Er2 Mg 50.98(5) . 6_556 ?
Ge2 Er2 Mg 50.75(5) 6_557 6_556 ?
Ge3 Er2 Mg 56.27(4) 5_566 6_556 ?
Ge1 Er2 Mg 88.10(4) 1_456 6_556 ?
Ge3 Er2 Mg 92.70(4) 1_545 6_556 ?
Ge3 Er2 Mg 111.35(5) 6_547 6_556 ?
Ge3 Er2 Mg 56.65(4) 2_565 1_556 ?
Ge2 Er2 Mg 50.61(5) . 1_556 ?
Ge2 Er2 Mg 86.98(4) 6_557 1_556 ?
Ge3 Er2 Mg 140.20(5) 5_566 1_556 ?
Ge1 Er2 Mg 48.17(5) 1_456 1_556 ?
Ge3 Er2 Mg 113.62(5) 1_545 1_556 ?
Ge3 Er2 Mg 137.32(5) 6_547 1_556 ?
Mg Er2 Mg 93.67(5) 6_556 1_556 ?
Ge3 Er2 Mg* 100.913(17) 2_565 5_556 ?
Ge2 Er2 Mg* 134.009(19) . 5_556 ?
Ge2 Er2 Mg* 116.349(18) 6_557 5_556 ?
Ge3 Er2 Mg* 50.044(15) 5_566 5_556 ?
Ge1 Er2 Mg* 145.285(19) 1_456 5_556 ?
Ge3 Er2 Mg* 51.597(15) 1_545 5_556 ?
Ge3 Er2 Mg* 48.283(14) 6_547 5_556 ?
Mg Er2 Mg* 104.80(4) 6_556 5_556 ?
Mg Er2 Mg* 156.15(4) 1_556 5_556 ?
Ge3 Er2 Er1 100.913(17) 2_565 5_556 ?
Ge2 Er2 Er1 134.009(19) . 5_556 ?
Ge2 Er2 Er1 116.349(18) 6_557 5_556 ?
Ge3 Er2 Er1 50.044(15) 5_566 5_556 ?
Ge1 Er2 Er1 145.285(19) 1_456 5_556 ?
Ge3 Er2 Er1 51.597(15) 1_545 5_556 ?
Ge3 Er2 Er1 48.283(14) 6_547 5_556 ?
Mg Er2 Er1 104.80(4) 6_556 5_556 ?
Mg Er2 Er1 156.15(4) 1_556 5_556 ?
Mg* Er2 Er1 0.000(13) 5_556 5_556 ?
Ge3 Er2 Er2 154.547(17) 2_565 6_557 ?
Ge2 Er2 Er2 109.61(2) . 6_557 ?
Ge2 Er2 Er2 51.797(15) 6_557 6_557 ?
Ge3 Er2 Er2 50.645(15) 5_566 6_557 ?
Ge1 Er2 Er2 96.880(19) 1_456 6_557 ?
Ge3 Er2 Er2 99.093(17) 1_545 6_557 ?
Ge3 Er2 Er2 52.707(13) 6_547 6_557 ?
Mg Er2 Er2 58.70(5) 6_556 6_557 ?
Mg Er2 Er2 138.53(3) 1_556 6_557 ?
Mg* Er2 Er2 65.239(8) 5_556 6_557 ?
Er1 Er2 Er2 65.239(8) 5_556 6_557 ?
Ge3 Er1 Ge3 94.000(15) 2_564 1_545 ?
Ge3 Er1 Ge1 89.85(3) 2_564 1_455 ?
Ge3 Er1 Ge1 149.58(3) 1_545 1_455 ?
Ge3 Er1 Ge1 99.17(3) 2_564 6_556 ?
Ge3 Er1 Ge1 112.47(2) 1_545 6_556 ?
Ge1 Er1 Ge1 96.60(2) 1_455 6_556 ?
Ge3 Er1 Ge3 115.06(3) 2_564 5_566 ?
Ge3 Er1 Ge3 54.87(3) 1_545 5_566 ?
Ge1 Er1 Ge3 96.36(3) 1_455 5_566 ?
Ge1 Er1 Ge3 143.29(3) 6_556 5_566 ?
Ge3 Er1 Ge2 149.78(3) 2_564 . ?
Ge3 Er1 Ge2 91.47(2) 1_545 . ?
Ge1 Er1 Ge2 100.20(2) 1_455 . ?
Ge1 Er1 Ge2 51.65(3) 6_556 . ?
Ge3 Er1 Ge2 92.24(2) 5_566 . ?
Ge3 Er1 Mg 153.14(6) 2_564 6_556 ?
Ge3 Er1 Mg 101.02(4) 1_545 6_556 ?
Ge1 Er1 Mg 66.09(5) 1_455 6_556 ?
Ge1 Er1 Mg 95.50(4) 6_556 6_556 ?
Ge3 Er1 Mg 59.43(3) 5_566 6_556 ?
Ge2 Er1 Mg 52.59(5) . 6_556 ?
Ge3 Er1 Mg 59.43(3) 2_564 . ?
Ge3 Er1 Mg 150.73(4) 1_545 . ?
Ge1 Er1 Mg 51.04(5) 1_455 . ?
Ge1 Er1 Mg 64.84(5) 6_556 . ?
Ge3 Er1 Mg 144.53(6) 5_566 . ?
Ge2 Er1 Mg 105.72(4) . . ?
Mg Er1 Mg 108.24(5) 6_556 . ?
Ge3 Er1 Er1 117.460(16) 2_564 7_565 ?
Ge3 Er1 Er1 145.317(16) 1_545 7_565 ?
Ge1 Er1 Er1 51.492(15) 1_455 7_565 ?
Ge1 Er1 Er1 51.624(15) 6_556 7_565 ?
Ge3 Er1 Er1 116.144(16) 5_566 7_565 ?
Ge2 Er1 Er1 54.046(13) . 7_565 ?
Mg Er1 Er1 57.15(3) 6_556 7_565 ?
Mg Er1 Er1 58.06(3) . 7_565 ?
Ge3 Er1 Mg* 117.460(16) 2_564 7_565 ?
Ge3 Er1 Mg* 145.317(16) 1_545 7_565 ?
Ge1 Er1 Mg* 51.492(15) 1_455 7_565 ?
Ge1 Er1 Mg* 51.624(15) 6_556 7_565 ?
Ge3 Er1 Mg* 116.144(16) 5_566 7_565 ?
Ge2 Er1 Mg* 54.046(13) . 7_565 ?
Mg Er1 Mg* 57.15(3) 6_556 7_565 ?
Mg Er1 Mg* 58.06(3) . 7_565 ?
Er1 Er1 Mg* 0.000(17) 7_565 7_565 ?
Ge3 Er1 Er2 59.649(17) 2_564 5_556 ?
Ge3 Er1 Er2 56.006(16) 1_545 5_556 ?
Ge1 Er1 Er2 101.516(17) 1_455 5_556 ?
Ge1 Er1 Er2 151.694(19) 6_556 5_556 ?
Ge3 Er1 Er2 55.757(16) 5_566 5_556 ?
Ge2 Er1 Er2 142.892(18) . 5_556 ?
Mg Er1 Er2 111.65(4) 6_556 5_556 ?
Mg Er1 Er2 111.34(4) . 5_556 ?
Er1 Er1 Er2 152.617(8) 7_565 5_556 ?
Mg* Er1 Er2 152.617(8) 7_565 5_556 ?
Ge3 Er1 Er2 105.825(19) 2_564 6_657 ?
Ge3 Er1 Er2 57.883(16) 1_545 6_657 ?
Ge1 Er1 Er2 148.646(19) 1_455 6_657 ?
Ge1 Er1 Er2 54.757(18) 6_556 6_657 ?
Ge3 Er1 Er2 100.984(18) 5_566 6_657 ?
Ge2 Er1 Er2 53.512(16) . 6_657 ?
Mg Er1 Er2 101.02(6) 6_556 6_657 ?
Mg Er1 Er2 114.33(5) . 6_657 ?
Er1 Er1 Er2 97.240(8) 7_565 6_657 ?
Mg* Er1 Er2 97.240(8) 7_565 6_657 ?
Er2 Er1 Er2 109.838(11) 5_556 6_657 ?
Ge3 Ge3 Mg* 134.38(4) 5_576 2_565 ?
Ge3 Ge3 Er1 134.38(4) 5_576 2_565 ?
Mg* Ge3 Er1 0.00(2) 2_565 2_565 ?
Ge3 Ge3 Mg* 64.16(3) 5_576 1_565 ?
Mg* Ge3 Mg* 145.98(3) 2_565 1_565 ?
Er1 Ge3 Mg* 145.98(3) 2_565 1_565 ?
Ge3 Ge3 Er1 64.16(3) 5_576 1_565 ?
Mg* Ge3 Er1 145.98(3) 2_565 1_565 ?
Er1 Ge3 Er1 145.98(3) 2_565 1_565 ?
Mg* Ge3 Er1 0.00(2) 1_565 1_565 ?
Ge3 Ge3 Mg* 60.97(3) 5_576 5_566 ?
Mg* Ge3 Mg* 80.23(2) 2_565 5_566 ?
Er1 Ge3 Mg* 80.23(2) 2_565 5_566 ?
Mg* Ge3 Mg* 125.13(3) 1_565 5_566 ?
Er1 Ge3 Mg* 125.13(3) 1_565 5_566 ?
Ge3 Ge3 Er1 60.97(3) 5_576 5_566 ?
Mg* Ge3 Er1 80.23(2) 2_565 5_566 ?
Er1 Ge3 Er1 80.23(2) 2_565 5_566 ?
Mg* Ge3 Er1 125.13(3) 1_565 5_566 ?
Er1 Ge3 Er1 125.13(3) 1_565 5_566 ?
Mg* Ge3 Er1 0.00(2) 5_566 5_566 ?
Ge3 Ge3 Er2 134.22(4) 5_576 2_564 ?
Mg* Ge3 Er2 90.12(2) 2_565 2_564 ?
Er1 Ge3 Er2 90.12(2) 2_565 2_564 ?
Mg* Ge3 Er2 84.90(2) 1_565 2_564 ?
Er1 Ge3 Er2 84.90(2) 1_565 2_564 ?
Mg* Ge3 Er2 136.06(3) 5_566 2_564 ?
Er1 Ge3 Er2 136.06(3) 5_566 2_564 ?
Ge3 Ge3 Er2 64.67(3) 5_576 5_566 ?
Mg* Ge3 Er2 136.88(3) 2_565 5_566 ?
Er1 Ge3 Er2 136.88(3) 2_565 5_566 ?
Mg* Ge3 Er2 73.951(18) 1_565 5_566 ?
Er1 Ge3 Er2 73.951(18) 1_565 5_566 ?
Mg* Ge3 Er2 83.09(2) 5_566 5_566 ?
Er1 Ge3 Er2 83.09(2) 5_566 5_566 ?
Er2 Ge3 Er2 75.176(17) 2_564 5_566 ?
Ge3 Ge3 Mg 110.38(7) 5_576 2_565 ?
Mg* Ge3 Mg 69.21(6) 2_565 2_565 ?
Er1 Ge3 Mg 69.21(6) 2_565 2_565 ?
Mg* Ge3 Mg 138.48(6) 1_565 2_565 ?
Er1 Ge3 Mg 138.48(6) 1_565 2_565 ?
Mg* Ge3 Mg 65.74(6) 5_566 2_565 ?
Er1 Ge3 Mg 65.74(6) 5_566 2_565 ?
Er2 Ge3 Mg 70.73(6) 2_564 2_565 ?
Er2 Ge3 Mg 67.68(6) 5_566 2_565 ?
Ge3 Ge3 Er2 64.20(3) 5_576 1_565 ?
Mg* Ge3 Er2 82.84(2) 2_565 1_565 ?
Er1 Ge3 Er2 82.84(2) 2_565 1_565 ?
Mg* Ge3 Er2 84.25(2) 1_565 1_565 ?
Er1 Ge3 Er2 84.25(2) 1_565 1_565 ?
Mg* Ge3 Er2 72.646(18) 5_566 1_565 ?
Er1 Ge3 Er2 72.646(18) 5_566 1_565 ?
Er2 Ge3 Er2 148.83(3) 2_564 1_565 ?
Er2 Ge3 Er2 128.87(2) 5_566 1_565 ?
Mg Ge3 Er2 132.72(6) 2_565 1_565 ?
Ge3 Ge3 Er2 119.97(4) 5_576 6_667 ?
Mg* Ge3 Er2 72.068(18) 2_565 6_667 ?
Er1 Ge3 Er2 72.068(18) 2_565 6_667 ?
Mg* Ge3 Er2 73.973(18) 1_565 6_667 ?
Er1 Ge3 Er2 73.973(18) 1_565 6_667 ?
Mg* Ge3 Er2 136.24(2) 5_566 6_667 ?
Er1 Ge3 Er2 136.24(2) 5_566 6_667 ?
Er2 Ge3 Er2 78.058(19) 2_564 6_667 ?
Er2 Ge3 Er2 139.56(2) 5_566 6_667 ?
Mg Ge3 Er2 129.34(6) 2_565 6_667 ?
Er2 Ge3 Er2 70.870(16) 1_565 6_667 ?
Ge2 Ge1 Mg 118.13(8) 6_656 1_655 ?
Ge2 Ge1 Mg* 140.849(16) 6_656 1_655 ?
Mg Ge1 Mg* 74.14(5) 1_655 1_655 ?
Ge2 Ge1 Er1 140.849(16) 6_656 1_655 ?
Mg Ge1 Er1 74.14(5) 1_655 1_655 ?
Mg* Ge1 Er1 0.00(2) 1_655 1_655 ?
Ge2 Ge1 Mg* 140.848(16) 6_656 7_665 ?
Mg Ge1 Mg* 74.14(5) 1_655 7_665 ?
Mg* Ge1 Mg* 77.01(3) 1_655 7_665 ?
Er1 Ge1 Mg* 77.01(3) 1_655 7_665 ?
Ge2 Ge1 Er1 140.848(16) 6_656 7_665 ?
Mg Ge1 Er1 74.14(5) 1_655 7_665 ?
Mg* Ge1 Er1 77.01(3) 1_655 7_665 ?
Er1 Ge1 Er1 77.01(3) 1_655 7_665 ?
Mg* Ge1 Er1 0.000(18) 7_665 7_665 ?
Ge2 Ge1 Mg* 67.47(3) 6_656 6_656 ?
Mg Ge1 Mg* 141.610(15) 1_655 6_656 ?
Mg* Ge1 Mg* 80.728(18) 1_655 6_656 ?
Er1 Ge1 Mg* 80.728(18) 1_655 6_656 ?
Mg* Ge1 Mg* 127.73(4) 7_665 6_656 ?
Er1 Ge1 Mg* 127.73(4) 7_665 6_656 ?
Ge2 Ge1 Er1 67.47(3) 6_656 6_656 ?
Mg Ge1 Er1 141.610(15) 1_655 6_656 ?
Mg* Ge1 Er1 80.728(18) 1_655 6_656 ?
Er1 Ge1 Er1 80.728(18) 1_655 6_656 ?
Mg* Ge1 Er1 127.73(4) 7_665 6_656 ?
Er1 Ge1 Er1 127.73(4) 7_665 6_656 ?
Mg* Ge1 Er1 0.00(2) 6_656 6_656 ?
Ge2 Ge1 Mg* 67.47(3) 6_656 4 ?
Mg Ge1 Mg* 141.610(15) 1_655 4 ?
Mg* Ge1 Mg* 127.73(4) 1_655 4 ?
Er1 Ge1 Mg* 127.73(4) 1_655 4 ?
Mg* Ge1 Mg* 80.727(18) 7_665 4 ?
Er1 Ge1 Mg* 80.727(18) 7_665 4 ?
Mg* Ge1 Mg* 76.75(3) 6_656 4 ?
Er1 Ge1 Mg* 76.75(3) 6_656 4 ?
Ge2 Ge1 Er1 67.47(3) 6_656 4 ?
Mg Ge1 Er1 141.610(15) 1_655 4 ?
Mg* Ge1 Er1 127.73(4) 1_655 4 ?
Er1 Ge1 Er1 127.73(4) 1_655 4 ?
Mg* Ge1 Er1 80.727(18) 7_665 4 ?
Er1 Ge1 Er1 80.727(18) 7_665 4 ?
Mg* Ge1 Er1 76.75(3) 6_656 4 ?
Er1 Ge1 Er1 76.75(3) 6_656 4 ?
Mg* Ge1 Er1 0.000(18) 4 4 ?
Ge2 Ge1 Er2 64.99(2) 6_656 1_654 ?
Mg Ge1 Er2 73.64(5) 1_655 1_654 ?
Mg* Ge1 Er2 86.235(14) 1_655 1_654 ?
Er1 Ge1 Er2 86.235(14) 1_655 1_654 ?
Mg* Ge1 Er2 146.68(4) 7_665 1_654 ?
Er1 Ge1 Er2 146.68(4) 7_665 1_654 ?
Mg* Ge1 Er2 76.217(16) 6_656 1_654 ?
Er1 Ge1 Er2 76.217(16) 6_656 1_654 ?
Mg* Ge1 Er2 131.33(3) 4 1_654 ?
Er1 Ge1 Er2 131.33(3) 4 1_654 ?
Ge2 Ge1 Er2 64.99(2) 6_656 7_664 ?
Mg Ge1 Er2 73.64(5) 1_655 7_664 ?
Mg* Ge1 Er2 146.68(4) 1_655 7_664 ?
Er1 Ge1 Er2 146.68(4) 1_655 7_664 ?
Mg* Ge1 Er2 86.234(14) 7_665 7_664 ?
Er1 Ge1 Er2 86.234(14) 7_665 7_664 ?
Mg* Ge1 Er2 131.33(3) 6_656 7_664 ?
Er1 Ge1 Er2 131.33(3) 6_656 7_664 ?
Mg* Ge1 Er2 76.217(16) 4 7_664 ?
Er1 Ge1 Er2 76.217(16) 4 7_664 ?
Er2 Ge1 Er2 92.73(3) 1_654 7_664 ?
Ge1 Ge2 Mg 115.84(8) 6_556 6_556 ?
Ge1 Ge2 Mg 115.45(7) 6_556 1_556 ?
Mg Ge2 Mg 128.71(10) 6_556 1_556 ?
Ge1 Ge2 Er2 131.668(15) 6_556 . ?
Mg Ge2 Er2 72.68(4) 6_556 . ?
Mg Ge2 Er2 73.87(5) 1_556 . ?
Ge1 Ge2 Er2 131.667(15) 6_556 7_565 ?
Mg Ge2 Er2 72.68(4) 6_556 7_565 ?
Mg Ge2 Er2 73.87(4) 1_556 7_565 ?
Er2 Ge2 Er2 96.66(3) . 7_565 ?
Ge1 Ge2 Mg* 60.88(3) 6_556 7_565 ?
Mg Ge2 Mg* 68.28(5) 6_556 7_565 ?
Mg Ge2 Mg* 142.49(2) 1_556 7_565 ?
Er2 Ge2 Mg* 139.16(3) . 7_565 ?
Er2 Ge2 Mg* 83.070(15) 7_565 7_565 ?
Ge1 Ge2 Er1 60.88(3) 6_556 7_565 ?
Mg Ge2 Er1 68.28(5) 6_556 7_565 ?
Mg Ge2 Er1 142.49(2) 1_556 7_565 ?
Er2 Ge2 Er1 139.16(3) . 7_565 ?
Er2 Ge2 Er1 83.070(15) 7_565 7_565 ?
Mg* Ge2 Er1 0.000(17) 7_565 7_565 ?
Ge1 Ge2 Er1 60.88(3) 6_556 . ?
Mg Ge2 Er1 68.28(5) 6_556 . ?
Mg Ge2 Er1 142.49(2) 1_556 . ?
Er2 Ge2 Er1 83.071(15) . . ?
Er2 Ge2 Er1 139.16(3) 7_565 . ?
Mg* Ge2 Er1 71.91(3) 7_565 . ?
Er1 Ge2 Er1 71.91(3) 7_565 . ?
Ge1 Ge2 Er2 65.81(2) 6_556 6_657 ?
Mg Ge2 Er2 132.276(19) 6_556 6_657 ?
Mg Ge2 Er2 71.36(4) 1_556 6_657 ?
Er2 Ge2 Er2 74.520(11) . 6_657 ?
Er2 Ge2 Er2 145.22(3) 7_565 6_657 ?
Mg* Ge2 Er2 125.69(3) 7_565 6_657 ?
Er1 Ge2 Er2 125.69(3) 7_565 6_657 ?
Er1 Ge2 Er2 74.210(16) . 6_657 ?
Ge1 Ge2 Er2 65.81(2) 6_556 4_556 ?
Mg Ge2 Er2 132.276(19) 6_556 4_556 ?
Mg Ge2 Er2 71.36(4) 1_556 4_556 ?
Er2 Ge2 Er2 145.22(3) . 4_556 ?
Er2 Ge2 Er2 74.519(11) 7_565 4_556 ?
Mg* Ge2 Er2 74.211(16) 7_565 4_556 ?
Er1 Ge2 Er2 74.211(16) 7_565 4_556 ?
Er1 Ge2 Er2 125.69(3) . 4_556 ?
Er2 Ge2 Er2 93.52(3) 6_657 4_556 ?
Ge1 Mg Ge2 177.71(13) 1_455 6_656 ?
Ge1 Mg Ge2 89.10(9) 1_455 1_554 ?
Ge2 Mg Ge2 88.61(9) 6_656 1_554 ?
Ge1 Mg Ge3 86.72(6) 1_455 2_564 ?
Ge2 Mg Ge3 93.53(6) 6_656 2_564 ?
Ge2 Mg Ge3 96.05(6) 1_554 2_564 ?
Ge1 Mg Ge3 86.71(6) 1_455 8_655 ?
Ge2 Mg Ge3 93.53(6) 6_656 8_655 ?
Ge2 Mg Ge3 96.05(6) 1_554 8_655 ?
Ge3 Mg Ge3 166.12(12) 2_564 8_655 ?
Ge1 Mg Mg* 122.64(9) 1_455 6_656 ?
Ge2 Mg Mg* 59.13(6) 6_656 6_656 ?
Ge2 Mg Mg* 130.73(8) 1_554 6_656 ?
Ge3 Mg Mg* 54.82(3) 2_564 6_656 ?
Ge3 Mg Mg* 120.06(9) 8_655 6_656 ?
Ge1 Mg Er1 122.64(9) 1_455 6_656 ?
Ge2 Mg Er1 59.13(6) 6_656 6_656 ?
Ge2 Mg Er1 130.73(8) 1_554 6_656 ?
Ge3 Mg Er1 54.82(3) 2_564 6_656 ?
Ge3 Mg Er1 120.06(9) 8_655 6_656 ?
Mg* Mg Er1 0.000(19) 6_656 6_656 ?
Ge1 Mg Mg* 122.64(9) 1_455 4 ?
Ge2 Mg Mg* 59.13(6) 6_656 4 ?
Ge2 Mg Mg* 130.73(8) 1_554 4 ?
Ge3 Mg Mg* 120.06(9) 2_564 4 ?
Ge3 Mg Mg* 54.82(3) 8_655 4 ?
Mg* Mg Mg* 65.70(6) 6_656 4 ?
Er1 Mg Mg* 65.70(6) 6_656 4 ?
Ge1 Mg Er1 122.64(9) 1_455 4 ?
Ge2 Mg Er1 59.13(6) 6_656 4 ?
Ge2 Mg Er1 130.73(8) 1_554 4 ?
Ge3 Mg Er1 120.06(9) 2_564 4 ?
Ge3 Mg Er1 54.82(3) 8_655 4 ?
Mg* Mg Er1 65.70(6) 6_656 4 ?
Er1 Mg Er1 65.70(6) 6_656 4 ?
Mg* Mg Er1 0.000(15) 4 4 ?
Ge1 Mg Er1 54.82(5) 1_455 . ?
Ge2 Mg Er1 126.91(8) 6_656 . ?
Ge2 Mg Er1 127.87(8) 1_554 . ?
Ge3 Mg Er1 51.36(3) 2_564 . ?
Ge3 Mg Er1 115.20(9) 8_655 . ?
Mg* Mg Er1 67.82(5) 6_656 . ?
Er1 Mg Er1 67.82(5) 6_656 . ?
Mg* Mg Er1 101.32(8) 4 . ?
Er1 Mg Er1 101.32(8) 4 . ?
Ge1 Mg Mg* 54.82(5) 1_455 7_565 ?
Ge2 Mg Mg* 126.91(8) 6_656 7_565 ?
Ge2 Mg Mg* 127.87(8) 1_554 7_565 ?
Ge3 Mg Mg* 115.20(9) 2_564 7_565 ?
Ge3 Mg Mg* 51.36(3) 8_655 7_565 ?
Mg* Mg Mg* 101.32(8) 6_656 7_565 ?
Er1 Mg Mg* 101.32(8) 6_656 7_565 ?
Mg* Mg Mg* 67.82(5) 4 7_565 ?
Er1 Mg Mg* 67.82(5) 4 7_565 ?
Er1 Mg Mg* 63.88(6) . 7_565 ?

loop_
_geom_bond_atom_site_label_1
_geom_bond_atom_site_label_2
_geom_bond_distance
_geom_bond_site_symmetry_2
_geom_bond_publ_flag
Er2 Ge3 2.9260(7) 2_565 ?
Er2 Ge2 2.9829(7) . ?
Er2 Ge2 3.0586(7) 6_557 ?
Er2 Ge3 3.0684(7) 5_566 ?
Er2 Ge1 3.0785(8) 1_456 ?
Er2 Ge3 3.0804(7) 1_545 ?
Er2 Ge3 3.2259(8) 6_547 ?
Er2 Mg 3.422(2) 6_556 ?
Er2 Mg 3.476(2) 1_556 ?
Er2 Mg* 3.5567(5) 5_556 ?
Er2 Er1 3.5567(5) 5_556 ?
Er2 Er2 3.6582(3) 6_557 ?
Er1 Ge3 2.7904(8) 2_564 ?
Er1 Ge3 2.8369(8) 1_545 ?
Er1 Ge1 2.8377(8) 1_455 ?
Er1 Ge1 2.8459(9) 6_556 ?
Er1 Ge3 2.9201(8) 5_566 ?
Er1 Ge2 3.0092(9) . ?
Er1 Mg 3.257(3) 6_556 ?
Er1 Mg 3.340(3) . ?
Er1 Er1 3.5336(8) 7_565 ?
Er1 Mg* 3.5336(8) 7_565 ?
Er1 Er2 3.5567(5) 5_556 ?
Er1 Er2 3.6608(5) 6_657 ?
Ge3 Ge3 2.6536(14) 5_576 ?
Ge3 Mg* 2.7904(8) 2_565 ?
Ge3 Er1 2.7904(8) 2_565 ?
Ge3 Mg* 2.8369(8) 1_565 ?
Ge3 Er1 2.8369(8) 1_565 ?
Ge3 Mg* 2.9201(8) 5_566 ?
Ge3 Er1 2.9201(8) 5_566 ?
Ge3 Er2 2.9260(7) 2_564 ?
Ge3 Er2 3.0684(7) 5_566 ?
Ge3 Mg 3.0761(8) 2_565 ?
Ge3 Er2 3.0804(7) 1_565 ?
Ge3 Er2 3.2260(8) 6_667 ?
Ge1 Ge2 2.5548(14) 6_656 ?
Ge1 Mg 2.700(3) 1_655 ?
Ge1 Mg* 2.8377(8) 1_655 ?
Ge1 Er1 2.8377(8) 1_655 ?
Ge1 Mg* 2.8377(8) 7_665 ?
Ge1 Er1 2.8377(8) 7_665 ?
Ge1 Mg* 2.8459(9) 6_656 ?
Ge1 Er1 2.8459(9) 6_656 ?
Ge1 Mg* 2.8459(9) 4 ?
Ge1 Er1 2.8459(9) 4 ?
Ge1 Er2 3.0785(8) 1_654 ?
Ge1 Er2 3.0785(8) 7_664 ?
Ge2 Ge1 2.5548(14) 6_556 ?
Ge2 Mg 2.785(3) 6_556 ?
Ge2 Mg 2.796(3) 1_556 ?
Ge2 Er2 2.9829(7) 7_565 ?
Ge2 Mg* 3.0092(9) 7_565 ?
Ge2 Er1 3.0092(9) 7_565 ?
Ge2 Er2 3.0586(7) 6_657 ?
Ge2 Er2 3.0586(7) 4_556 ?
Mg Ge1 2.700(3) 1_455 ?
Mg Ge2 2.785(3) 6_656 ?
Mg Ge2 2.796(3) 1_554 ?
Mg Ge3 3.0761(8) 2_564 ?
Mg Ge3 3.0761(8) 8_655 ?
Mg Mg* 3.257(3) 6_656 ?
Mg Er1 3.257(3) 6_656 ?
Mg Mg* 3.257(3) 4 ?
Mg Er1 3.257(3) 4 ?
Mg Mg* 3.340(3) 7_565 ?
